data_7001816
loop_
_publ_author_name
'Bi, Li-Hua'
'Hou, Guang-Feng'
'Li, Bao'
'Wu, Li-Xin'
'Kortz, Ulrich'

_publ_section_title
;
 Synthesis and crystal structure of pseudo-sandwich-type
 heteropolytungstates functionalized by organometallic ruthenium(ii)
;
_journal_issue 32
_journal_name_full 'Dalton Transactions'
_journal_page_first 6345
_journal_page_last 6353
_journal_paper_doi 10.1039/b821750e
_journal_year 2009
_chemical_formula_moiety 'C6 H28 Na7 O45 P Ru W9, 3(H2 O)'
_chemical_formula_sum 'C6 H34 Na7 O48 P Ru W9'
_chemical_formula_weight 2821.95
_chemical_name_systematic
;
?
;
_space_group_IT_number 14
_symmetry_cell_setting monoclinic
_symmetry_space_group_name_Hall '-P 2yn'
_symmetry_space_group_name_H-M 'P 1 21/n 1'
_atom_sites_solution_hydrogens geom
_atom_sites_solution_primary direct
_atom_sites_solution_secondary difmap
_audit_creation_method SHELXL-97
_cell_angle_alpha 90.00
_cell_angle_beta 90.927(2)
_cell_angle_gamma 90.00
_cell_formula_units_Z 4
_cell_length_a 15.199(3)
_cell_length_b 16.958(3)
_cell_length_c 19.932(3)
_cell_measurement_temperature 291(2)
_cell_measurement_theta_max 26.0164
_cell_measurement_theta_min 2.4020
_cell_volume 5136.7(16)
_computing_cell_refinement RAPID-AUTO
_computing_data_collection 'RAPID-AUTO (Rigaku Corporation, 1998)'
_computing_data_reduction 'CrystalStructure (Rigaku/MSC and Rigaku Corporation, 2002)'
_computing_molecular_graphics 'SHELXTL (Sheldrick, 2008)'
_computing_publication_material SHELXL-97
_computing_structure_refinement 'SHELXL-97 (Sheldrick, 2008)'
_computing_structure_solution 'SHELXS-97 (Sheldrick, 2008)'
_diffrn_ambient_temperature 291(2)
_diffrn_measured_fraction_theta_full 0.983
_diffrn_measured_fraction_theta_max 0.983
_diffrn_measurement_device_type 'Rigaku RAXIS-RAPID'
_diffrn_measurement_method '\w scan'
_diffrn_radiation_monochromator graphite
_diffrn_radiation_source 'fine-focus sealed tube'
_diffrn_radiation_type MoK\a
_diffrn_radiation_wavelength 0.71073
_diffrn_reflns_av_R_equivalents 0.0445
_diffrn_reflns_av_sigmaI/netI 0.0522
_diffrn_reflns_limit_h_max 18
_diffrn_reflns_limit_h_min -18
_diffrn_reflns_limit_k_max 20
_diffrn_reflns_limit_k_min -20
_diffrn_reflns_limit_l_max 23
_diffrn_reflns_limit_l_min -10
_diffrn_reflns_number 25651
_diffrn_reflns_theta_full 25.00
_diffrn_reflns_theta_max 25.00
_diffrn_reflns_theta_min 1.70
_diffrn_standards_decay_% 0
_diffrn_standards_interval_count 0
_diffrn_standards_interval_time 0
_diffrn_standards_number 0
_exptl_absorpt_coefficient_mu 20.551
_exptl_absorpt_correction_T_max 0.1900
_exptl_absorpt_correction_T_min 0.1722
_exptl_absorpt_correction_type multi-scan
_exptl_absorpt_process_details 'ABSCOR (Higashi, 1995)'
_exptl_crystal_colour yellow
_exptl_crystal_density_diffrn 3.649
_exptl_crystal_density_method 'not measured'
_exptl_crystal_description block
_exptl_crystal_F_000 5024
_exptl_crystal_size_max 0.13
_exptl_crystal_size_mid 0.13
_exptl_crystal_size_min 0.12
_refine_diff_density_max 2.781
_refine_diff_density_min -2.378
_refine_diff_density_rms 0.349
_refine_ls_extinction_method none
_refine_ls_goodness_of_fit_ref 1.017
_refine_ls_hydrogen_treatment constr
_refine_ls_matrix_type full
_refine_ls_number_parameters 704
_refine_ls_number_reflns 8881
_refine_ls_number_restraints 66
_refine_ls_restrained_S_all 1.016
_refine_ls_R_factor_all 0.0444
_refine_ls_R_factor_gt 0.0379
_refine_ls_shift/su_max 0.002
_refine_ls_shift/su_mean 0.000
_refine_ls_structure_factor_coef Fsqd
_refine_ls_weighting_details 'calc w=1/[\s^2^(Fo^2^)+(0.0645P)^2^+2.7977P] where P=(Fo^2^+2Fc^2^)/3'
_refine_ls_weighting_scheme calc
_refine_ls_wR_factor_gt 0.0975
_refine_ls_wR_factor_ref 0.1012
_reflns_number_gt 7770
_reflns_number_total 8881
_reflns_threshold_expression >2sigma(I)
_cod_data_source_file b821750e.txt
_cod_data_source_block PWRu
_cod_original_cell_volume 5136.6(14)
_cod_original_sg_symbol_H-M 'P 21/n'
_cod_database_code 7001816

loop_
_symmetry_equiv_pos_as_xyz
'x, y, z'
'-x+1/2, y+1/2, -z+1/2'
'-x, -y, -z'
'x-1/2, -y-1/2, z-1/2'

loop_
_atom_site_label
_atom_site_type_symbol
_atom_site_fract_x
_atom_site_fract_y
_atom_site_fract_z
_atom_site_U_iso_or_equiv
_atom_site_adp_type
_atom_site_occupancy
_atom_site_symmetry_multiplicity
_atom_site_calc_flag
_atom_site_refinement_flags
_atom_site_disorder_assembly
_atom_site_disorder_group
Na1 Na 0.8038(4) 0.9880(3) 0.4936(3) 0.0425(13) Uani 1 1 d . . .
Na2 Na 1.1874(3) 1.1557(3) 0.3734(2) 0.0332(11) Uani 1 1 d . . .
Na3 Na 0.9831(3) 1.2069(3) 0.2901(3) 0.0350(12) Uani 1 1 d . . .
Na4 Na 0.7965(3) 1.1129(3) 0.3538(2) 0.0289(10) Uani 1 1 d . . .
Na5 Na 0.5848(7) 1.0436(6) 0.4148(5) 0.037(2) Uani 0.50 1 d P . .
Na6 Na 0.9953(6) 1.0667(5) 0.4282(4) 0.060(3) Uani 0.748(18) 1 d P . .
Na6' Na 0.9994(18) 1.0184(15) 0.4783(13) 0.058(9) Uani 0.252(18) 1 d PU . .
Na7 Na 1.1455(5) 1.4230(4) 0.3087(4) 0.0666(18) Uani 1 1 d U . .
Na8 Na 1.0209(8) 0.7921(8) 0.0372(7) 0.059(3) Uani 0.50 1 d PU . .
O1 O 0.7645(5) 0.6410(4) 0.2527(4) 0.0232(17) Uani 1 1 d . . .
O2 O 0.9232(4) 0.6245(4) 0.3257(4) 0.0175(15) Uani 1 1 d . . .
O3 O 0.8032(5) 0.7017(4) 0.3828(4) 0.0186(16) Uani 1 1 d . . .
O4 O 0.7843(5) 0.7991(4) 0.2797(4) 0.0198(16) Uani 1 1 d . . .
O5 O 0.9191(5) 0.7216(4) 0.2218(3) 0.0174(16) Uani 1 1 d . . .
O6 O 1.0883(5) 0.5599(4) 0.3667(4) 0.0237(17) Uani 1 1 d . . .
O7 O 0.9718(4) 0.6560(4) 0.4446(3) 0.0184(16) Uani 1 1 d . . .
O8 O 1.1256(5) 0.7138(4) 0.4027(4) 0.0192(16) Uani 1 1 d . . .
O9 O 1.0698(4) 0.6833(4) 0.2766(4) 0.0183(15) Uani 1 1 d . . .
O10 O 1.0739(6) 0.7665(5) 0.1539(4) 0.0278(19) Uani 1 1 d . . .
O11 O 1.1182(4) 0.8365(4) 0.2772(4) 0.0178(15) Uani 1 1 d . . .
O12 O 0.9658(5) 0.8734(4) 0.2211(3) 0.0203(16) Uani 1 1 d . . .
O13 O 0.9337(5) 1.0288(5) 0.1796(4) 0.0305(19) Uani 1 1 d . . .
O14 O 1.0767(4) 0.9859(4) 0.2614(4) 0.0178(15) Uani 1 1 d . . .
O15 O 0.9380(5) 1.0698(5) 0.3109(4) 0.0253(18) Uani 1 1 d . . .
O16 O 0.8348(5) 0.9478(5) 0.2754(4) 0.0245(17) Uani 1 1 d . . .
O17 O 0.6533(5) 0.9181(5) 0.2700(4) 0.0278(18) Uani 1 1 d . . .
O18 O 0.7345(5) 0.9833(5) 0.3820(4) 0.0262(18) Uani 1 1 d . . .
O19 O 0.6900(5) 0.8270(5) 0.3842(4) 0.0209(16) Uani 1 1 d . . .
O20 O 0.6672(5) 0.7172(5) 0.4850(4) 0.0244(18) Uani 1 1 d . . .
O21 O 0.7431(5) 0.8608(5) 0.5123(4) 0.0242(17) Uani 1 1 d . . .
O22 O 0.9608(5) 0.8008(5) 0.5943(4) 0.0261(18) Uani 1 1 d . . .
O23 O 0.9552(5) 0.6404(4) 0.5879(4) 0.0227(17) Uani 1 1 d . . .
O24 O 1.0911(4) 0.7231(4) 0.5295(4) 0.0177(16) Uani 1 1 d . . .
O25 O 1.1470(5) 0.8784(5) 0.5339(4) 0.0244(17) Uani 1 1 d . . .
O26 O 1.2601(5) 0.7667(5) 0.4910(4) 0.0303(19) Uani 1 1 d . . .
O27 O 1.1697(4) 0.8640(4) 0.4009(4) 0.0207(16) Uani 1 1 d . . .
O28 O 1.2489(5) 0.9512(5) 0.2996(4) 0.0280(18) Uani 1 1 d . . .
O29 O 0.8493(5) 0.7354(5) 0.5064(4) 0.0231(17) Uani 1 1 d . . .
O30 O 0.9622(4) 0.7753(4) 0.3396(3) 0.0139(15) Uani 1 1 d . . .
O31 O 0.9963(4) 0.9186(4) 0.3575(3) 0.0164(15) Uani 1 1 d . . .
O32 O 1.0014(4) 0.8231(4) 0.4562(3) 0.0150(15) Uani 1 1 d . . .
O33 O 0.8562(4) 0.8608(4) 0.4027(4) 0.0171(15) Uani 1 1 d . . .
O34 O 1.1401(5) 1.0210(5) 0.3875(4) 0.0231(17) Uani 1 1 d . . .
O35 O 0.6558(7) 1.1589(6) 0.3967(5) 0.049(3) Uani 1 1 d . . .
O36 O 0.8452(6) 1.2520(6) 0.3357(4) 0.038(2) Uani 1 1 d . . .
O37 O 0.9164(7) 1.1991(6) 0.1800(5) 0.050(3) Uani 1 1 d . . .
O38 O 1.0171(8) 1.3382(7) 0.2528(8) 0.078(4) Uani 1 1 d . . .
O39 O 1.1190(6) 1.1510(6) 0.2626(5) 0.042(2) Uani 1 1 d . . .
O40 O 1.3202(7) 1.1063(6) 0.3238(6) 0.058(3) Uani 1 1 d . . .
O41 O 1.2382(7) 1.2829(7) 0.3493(8) 0.072(4) Uani 1 1 d . . .
O42 O 0.3273(16) 0.4745(14) 0.3627(12) 0.063(6) Uani 0.50 1 d PU . .
O43 O 0.4479(13) 1.1137(14) 0.4336(11) 0.055(5) Uani 0.50 1 d PU . .
O44 O 0.5279(9) 1.0379(8) 0.3025(7) 0.016(3) Uani 0.50 1 d PU . .
O45 O 0.5429(9) 0.9123(11) 0.4303(9) 0.032(4) Uani 0.50 1 d P . .
O46 O 1.027(3) 0.944(2) 0.050(2) 0.137(14) Uani 0.50 1 d PU . .
O47 O 0.9593(18) 0.7902(17) -0.0667(15) 0.084(8) Uani 0.50 1 d PU . .
O48 O 0.8762(16) 0.8433(14) 0.0918(13) 0.072(7) Uani 0.50 1 d PU . .
O49 O 0.6602(8) 1.0397(8) 0.5218(6) 0.076(4) Uani 1 1 d . . .
O50 O 0.2748(7) 0.7451(7) 0.3132(6) 0.060(3) Uani 1 1 d . . .
O51 O 0.8010(14) 0.8856(13) 0.9249(13) 0.061(6) Uani 0.50 1 d PU . .
O52 O 0.1185(8) 0.3505(8) 0.1244(7) 0.073(3) Uani 1 1 d U . .
P1 P 0.95392(15) 0.84506(15) 0.39028(12) 0.0109(5) Uani 1 1 d . . .
Ru1 Ru 0.85692(5) 0.59098(5) 0.41301(4) 0.01697(19) Uani 1 1 d . . .
W1 W 0.83697(3) 0.70462(2) 0.29026(2) 0.01412(11) Uani 1 1 d . . .
W2 W 1.04215(3) 0.65224(2) 0.36464(2) 0.01427(11) Uani 1 1 d . . .
W3 W 1.03039(3) 0.78377(3) 0.23231(2) 0.01543(11) Uani 1 1 d . . .
W4 W 0.94902(3) 0.98802(3) 0.25817(2) 0.01618(11) Uani 1 1 d . . .
W5 W 0.74226(3) 0.90390(2) 0.32510(2) 0.01622(11) Uani 1 1 d . . .
W6 W 0.75142(3) 0.77906(3) 0.45896(2) 0.01529(11) Uani 1 1 d . . .
W7 W 0.96609(3) 0.72218(3) 0.53728(2) 0.01433(11) Uani 1 1 d . . .
W8 W 1.15448(3) 0.79956(3) 0.47761(2) 0.01557(11) Uani 1 1 d . . .
W9 W 1.14552(3) 0.93935(3) 0.33296(2) 0.01598(11) Uani 1 1 d . . .
C1 C 0.8932(7) 0.4759(7) 0.4527(7) 0.030(3) Uani 1 1 d . . .
H1 H 0.9484 0.4549 0.4624 0.036 Uiso 1 1 d R . .
C2 C 0.8460(8) 0.5204(7) 0.5027(6) 0.032(3) Uani 1 1 d . . .
H2 H 0.8703 0.5265 0.5455 0.038 Uiso 1 1 d R . .
C3 C 0.7635(9) 0.5524(8) 0.4876(7) 0.034(3) Uani 1 1 d . . .
H3 H 0.7334 0.5800 0.5204 0.041 Uiso 1 1 d R . .
C4 C 0.7282(8) 0.5430(7) 0.4266(8) 0.038(3) Uani 1 1 d . . .
H4 H 0.6739 0.5661 0.4174 0.045 Uiso 1 1 d R . .
C5 C 0.7682(9) 0.5014(8) 0.3740(7) 0.038(3) Uani 1 1 d . . .
H5 H 0.7425 0.4950 0.3317 0.046 Uiso 1 1 d R . .
C6 C 0.8565(10) 0.4672(8) 0.3899(7) 0.041(3) Uani 1 1 d . . .
H6 H 0.8865 0.4389 0.3575 0.049 Uiso 1 1 d R . .

loop_
_atom_site_aniso_label
_atom_site_aniso_U_11
_atom_site_aniso_U_22
_atom_site_aniso_U_33
_atom_site_aniso_U_23
_atom_site_aniso_U_13
_atom_site_aniso_U_12
Na1 0.062(3) 0.031(3) 0.034(3) 0.002(2) -0.016(3) -0.008(3)
Na2 0.037(2) 0.039(3) 0.023(2) -0.001(2) 0.002(2) -0.001(2)
Na3 0.032(2) 0.042(3) 0.030(3) 0.001(2) -0.001(2) 0.002(2)
Na4 0.034(2) 0.033(3) 0.020(2) 0.004(2) -0.006(2) 0.004(2)
Na5 0.042(5) 0.033(6) 0.037(6) 0.005(5) 0.001(5) 0.008(5)
Na6 0.070(6) 0.069(7) 0.043(5) 0.012(4) 0.001(4) 0.005(5)
Na6' 0.059(9) 0.058(9) 0.058(9) 0.0000(10) 0.0011(10) 0.0002(10)
Na7 0.068(2) 0.066(2) 0.066(2) -0.0002(10) 0.0030(10) -0.0002(10)
Na8 0.059(3) 0.059(3) 0.058(3) 0.0003(10) 0.0014(10) 0.0012(10)
O1 0.029(4) 0.021(4) 0.019(4) 0.003(3) -0.007(3) 0.000(3)
O2 0.018(3) 0.019(4) 0.015(4) 0.001(3) 0.000(3) -0.003(3)
O3 0.030(4) 0.014(4) 0.012(4) 0.004(3) -0.008(3) 0.000(3)
O4 0.024(4) 0.020(4) 0.015(4) 0.001(3) -0.001(3) 0.008(3)
O5 0.024(4) 0.020(4) 0.008(3) -0.001(3) -0.001(3) 0.001(3)
O6 0.034(4) 0.017(4) 0.021(4) 0.003(3) 0.001(3) 0.006(3)
O7 0.014(3) 0.030(4) 0.011(4) -0.002(3) -0.005(3) 0.001(3)
O8 0.021(4) 0.024(4) 0.012(4) -0.003(3) -0.002(3) 0.003(3)
O9 0.022(4) 0.018(4) 0.014(4) -0.001(3) 0.001(3) 0.006(3)
O10 0.046(5) 0.030(5) 0.008(4) -0.007(3) 0.008(4) 0.005(4)
O11 0.020(3) 0.017(4) 0.017(4) 0.001(3) -0.002(3) 0.001(3)
O12 0.029(4) 0.022(4) 0.010(4) 0.004(3) -0.008(3) 0.002(3)
O13 0.029(4) 0.036(5) 0.027(5) 0.013(4) -0.002(4) -0.008(4)
O14 0.023(4) 0.016(4) 0.015(4) 0.003(3) -0.002(3) -0.002(3)
O15 0.025(4) 0.030(5) 0.021(4) -0.006(4) -0.001(3) -0.001(3)
O16 0.025(4) 0.028(5) 0.020(4) 0.007(3) -0.004(3) 0.002(3)
O17 0.027(4) 0.030(5) 0.026(4) 0.011(4) -0.014(4) -0.002(3)
O18 0.030(4) 0.024(4) 0.025(4) -0.007(4) 0.000(4) 0.007(3)
O19 0.020(3) 0.031(4) 0.011(4) 0.005(3) -0.003(3) -0.004(3)
O20 0.022(4) 0.030(5) 0.022(4) -0.002(3) 0.007(3) -0.007(3)
O21 0.029(4) 0.025(4) 0.018(4) 0.000(3) 0.001(3) 0.005(3)
O22 0.024(4) 0.037(5) 0.017(4) -0.003(4) -0.001(3) -0.002(3)
O23 0.027(4) 0.023(4) 0.018(4) 0.005(3) 0.000(3) -0.001(3)
O24 0.019(3) 0.020(4) 0.014(4) 0.005(3) -0.001(3) 0.006(3)
O25 0.028(4) 0.029(5) 0.016(4) -0.003(3) -0.002(3) -0.006(3)
O26 0.023(4) 0.044(5) 0.024(4) -0.005(4) -0.005(4) 0.006(4)
O27 0.020(3) 0.026(4) 0.016(4) 0.006(3) -0.003(3) -0.001(3)
O28 0.027(4) 0.031(5) 0.026(4) -0.002(4) 0.000(4) -0.006(4)
O29 0.027(4) 0.032(5) 0.011(4) 0.005(3) -0.002(3) 0.004(3)
O30 0.019(3) 0.014(4) 0.008(3) -0.005(3) 0.003(3) -0.003(3)
O31 0.024(4) 0.019(4) 0.006(3) -0.001(3) 0.000(3) 0.004(3)
O32 0.017(3) 0.013(4) 0.015(4) -0.006(3) -0.003(3) -0.001(3)
O33 0.012(3) 0.020(4) 0.019(4) 0.002(3) -0.006(3) 0.008(3)
O34 0.024(4) 0.023(4) 0.022(4) -0.003(3) -0.004(3) -0.001(3)
O35 0.059(6) 0.065(7) 0.024(5) 0.001(5) -0.008(5) 0.008(5)
O36 0.043(5) 0.046(6) 0.025(5) 0.000(4) -0.006(4) 0.005(4)
O37 0.056(6) 0.050(6) 0.044(6) 0.006(5) -0.009(5) -0.002(5)
O38 0.075(8) 0.058(8) 0.102(11) 0.015(8) -0.001(8) -0.007(6)
O39 0.041(5) 0.046(6) 0.040(6) 0.004(5) 0.008(4) -0.003(4)
O40 0.064(7) 0.047(6) 0.062(7) -0.008(6) 0.020(6) -0.014(5)
O41 0.047(6) 0.051(7) 0.118(12) 0.013(7) 0.006(7) -0.007(5)
O42 0.076(10) 0.062(9) 0.051(9) -0.008(8) 0.015(8) -0.005(8)
O43 0.050(8) 0.071(9) 0.045(9) 0.006(8) 0.006(7) 0.023(7)
O44 0.023(6) 0.012(6) 0.014(6) 0.010(5) 0.008(5) 0.012(5)
O45 0.010(7) 0.054(12) 0.031(9) 0.007(8) 0.003(7) 0.007(7)
O46 0.137(16) 0.136(16) 0.139(16) -0.003(10) 0.007(10) -0.001(10)
O47 0.079(11) 0.091(11) 0.083(11) -0.001(9) -0.001(9) 0.007(9)
O48 0.077(10) 0.065(10) 0.072(10) 0.003(8) -0.023(8) 0.013(8)
O49 0.081(8) 0.085(9) 0.060(8) 0.001(7) -0.017(7) 0.006(7)
O50 0.050(6) 0.070(8) 0.060(7) -0.014(6) 0.012(6) 0.019(6)
O51 0.058(9) 0.046(9) 0.079(10) 0.004(8) 0.009(8) -0.007(7)
O52 0.063(6) 0.087(7) 0.068(7) 0.021(6) -0.006(6) -0.001(6)
P1 0.0126(11) 0.0131(13) 0.0071(12) -0.0009(10) 0.0015(10) 0.0011(10)
Ru1 0.0219(4) 0.0165(5) 0.0124(4) -0.0001(3) -0.0024(3) -0.0004(3)
W1 0.0183(2) 0.0168(2) 0.0072(2) -0.00113(16) -0.00260(17) 0.00022(16)
W2 0.0185(2) 0.0159(2) 0.0084(2) -0.00091(16) -0.00051(16) 0.00293(16)
W3 0.0201(2) 0.0188(2) 0.0075(2) -0.00096(16) 0.00186(17) 0.00054(17)
W4 0.0186(2) 0.0165(2) 0.0133(2) 0.00197(17) -0.00128(17) -0.00032(16)
W5 0.0162(2) 0.0177(2) 0.0147(2) 0.00113(17) -0.00198(17) 0.00125(16)
W6 0.0156(2) 0.0200(2) 0.0103(2) -0.00021(17) 0.00118(17) 0.00008(16)
W7 0.0173(2) 0.0190(2) 0.0067(2) -0.00022(16) -0.00072(16) 0.00063(16)
W8 0.0161(2) 0.0215(2) 0.0090(2) -0.00072(17) -0.00163(16) -0.00041(17)
W9 0.0165(2) 0.0182(2) 0.0132(2) 0.00107(17) 0.00053(17) -0.00202(16)
C1 0.024(6) 0.021(6) 0.044(8) 0.016(6) -0.013(6) 0.000(5)
C2 0.044(7) 0.027(7) 0.024(6) 0.012(5) -0.010(6) -0.012(6)
C3 0.044(7) 0.029(7) 0.030(7) 0.006(6) 0.013(6) 0.004(6)
C4 0.022(6) 0.019(6) 0.072(10) 0.008(7) -0.010(7) -0.006(5)
C5 0.051(8) 0.036(8) 0.027(7) 0.005(6) -0.006(6) -0.025(7)
C6 0.062(9) 0.031(8) 0.031(7) -0.002(6) 0.015(7) 0.002(7)

loop_
_atom_type_symbol
_atom_type_description
_atom_type_scat_dispersion_real
_atom_type_scat_dispersion_imag
_atom_type_scat_source
C C 0.0033 0.0016 'International Tables Vol C Tables 4.2.6.8 and 6.1.1.4'
H H 0.0000 0.0000 'International Tables Vol C Tables 4.2.6.8 and 6.1.1.4'
Na Na 0.0362 0.0249 'International Tables Vol C Tables 4.2.6.8 and 6.1.1.4'
O O 0.0106 0.0060 'International Tables Vol C Tables 4.2.6.8 and 6.1.1.4'
P P 0.1023 0.0942 'International Tables Vol C Tables 4.2.6.8 and 6.1.1.4'
Ru Ru -1.2594 0.8363 'International Tables Vol C Tables 4.2.6.8 and 6.1.1.4'
W W -0.8490 6.8722 'International Tables Vol C Tables 4.2.6.8 and 6.1.1.4'

loop_
_geom_angle_atom_site_label_1
_geom_angle_atom_site_label_2
_geom_angle_atom_site_label_3
_geom_angle
_geom_angle_site_symmetry_1
_geom_angle_site_symmetry_3
_geom_angle_publ_flag
O21 Na1 O49 86.5(4) . . ?
O21 Na1 O18 87.1(3) . . ?
O49 Na1 O18 81.2(4) . . ?
O21 Na1 O25 173.8(4) . 3_776 ?
O49 Na1 O25 89.8(4) . 3_776 ?
O18 Na1 O25 87.4(3) . 3_776 ?
O21 Na1 O34 85.6(3) . 3_776 ?
O49 Na1 O34 95.5(4) . 3_776 ?
O18 Na1 O34 172.2(4) . 3_776 ?
O25 Na1 O34 99.7(3) 3_776 3_776 ?
O21 Na1 O33 62.6(3) . . ?
O49 Na1 O33 131.5(4) . . ?
O18 Na1 O33 62.1(2) . . ?
O25 Na1 O33 117.0(3) 3_776 . ?
O34 Na1 O33 116.5(3) 3_776 . ?
O21 Na1 Na6' 108.8(5) . 3_776 ?
O49 Na1 Na6' 149.0(6) . 3_776 ?
O18 Na1 Na6' 125.1(6) . 3_776 ?
O25 Na1 Na6' 76.8(5) 3_776 3_776 ?
O34 Na1 Na6' 60.4(5) 3_776 3_776 ?
O33 Na1 Na6' 79.1(5) . 3_776 ?
O21 Na1 Na6' 123.6(6) . . ?
O49 Na1 Na6' 147.9(6) . . ?
O18 Na1 Na6' 108.8(6) . . ?
O25 Na1 Na6' 61.2(5) 3_776 . ?
O34 Na1 Na6' 77.7(5) 3_776 . ?
O33 Na1 Na6' 77.7(5) . . ?
Na6' Na1 Na6' 20.2(9) 3_776 . ?
O21 Na1 Na6 91.6(3) . 3_776 ?
O49 Na1 Na6 140.1(4) . 3_776 ?
O18 Na1 Na6 138.5(3) . 3_776 ?
O25 Na1 Na6 94.4(3) 3_776 3_776 ?
O34 Na1 Na6 44.7(2) 3_776 3_776 ?
O33 Na1 Na6 80.7(2) . 3_776 ?
Na6' Na1 Na6 21.0(5) 3_776 3_776 ?
Na6' Na1 Na6 41.2(5) . 3_776 ?
O21 Na1 Na2 44.0(2) . 3_776 ?
O49 Na1 Na2 95.6(4) . 3_776 ?
O18 Na1 Na2 131.1(3) . 3_776 ?
O25 Na1 Na2 141.5(3) 3_776 3_776 ?
O34 Na1 Na2 41.9(2) 3_776 3_776 ?
O33 Na1 Na2 87.1(2) . 3_776 ?
Na6' Na1 Na2 79.4(5) 3_776 3_776 ?
Na6' Na1 Na2 99.4(5) . 3_776 ?
Na6 Na1 Na2 58.38(18) 3_776 3_776 ?
O21 Na1 W6 22.51(19) . . ?
O49 Na1 W6 101.4(4) . . ?
O18 Na1 W6 73.1(2) . . ?
O25 Na1 W6 155.5(3) 3_776 . ?
O34 Na1 W6 100.8(2) 3_776 . ?
O33 Na1 W6 40.49(15) . . ?
Na6' Na1 W6 102.0(5) 3_776 . ?
Na6' Na1 W6 110.6(5) . . ?
Na6 Na1 W6 90.73(19) 3_776 . ?
Na2 Na1 W6 59.60(11) 3_776 . ?
O21 Na1 W8 157.6(3) . 3_776 ?
O49 Na1 W8 76.4(4) . 3_776 ?
O18 Na1 W8 104.1(2) . 3_776 ?
O25 Na1 W8 23.48(19) 3_776 3_776 ?
O34 Na1 W8 81.9(2) 3_776 3_776 ?
O33 Na1 W8 139.8(2) . 3_776 ?
Na6' Na1 W8 80.8(5) 3_776 3_776 ?
Na6' Na1 W8 71.6(5) . 3_776 ?
Na6 Na1 W8 92.45(19) 3_776 3_776 ?
Na2 Na1 W8 122.71(16) 3_776 3_776 ?
W6 Na1 W8 176.78(16) . 3_776 ?
O41 Na2 O40 87.4(4) . . ?
O41 Na2 O34 174.4(5) . . ?
O40 Na2 O34 88.4(3) . . ?
O41 Na2 O39 89.0(5) . . ?
O40 Na2 O39 88.0(4) . . ?
O34 Na2 O39 87.2(3) . . ?
O41 Na2 O22 94.8(4) . 3_776 ?
O40 Na2 O22 170.1(4) . 3_776 ?
O34 Na2 O22 88.7(3) . 3_776 ?
O39 Na2 O22 82.4(3) . 3_776 ?
O41 Na2 O21 98.8(5) . 3_776 ?
O40 Na2 O21 89.5(4) . 3_776 ?
O34 Na2 O21 84.9(3) . 3_776 ?
O39 Na2 O21 171.7(4) . 3_776 ?
O22 Na2 O21 99.8(3) 3_776 3_776 ?
O41 Na2 Na1 139.9(4) . 3_776 ?
O40 Na2 Na1 92.6(3) . 3_776 ?
O34 Na2 Na1 44.0(2) . 3_776 ?
O39 Na2 Na1 131.1(3) . 3_776 ?
O22 Na2 Na1 91.9(3) 3_776 3_776 ?
O21 Na2 Na1 41.1(2) 3_776 3_776 ?
O41 Na2 W7 77.9(3) . 3_776 ?
O40 Na2 W7 162.3(3) . 3_776 ?
O34 Na2 W7 106.8(2) . 3_776 ?
O39 Na2 W7 101.4(3) . 3_776 ?
O22 Na2 W7 25.76(19) 3_776 3_776 ?
O21 Na2 W7 83.2(2) 3_776 3_776 ?
Na1 Na2 W7 92.39(14) 3_776 3_776 ?
O41 Na2 W6 80.0(4) . 3_776 ?
O40 Na2 W6 106.2(3) . 3_776 ?
O34 Na2 W6 104.7(2) . 3_776 ?
O39 Na2 W6 161.5(3) . 3_776 ?
O22 Na2 W6 83.7(2) 3_776 3_776 ?
O21 Na2 W6 25.89(18) 3_776 3_776 ?
Na1 Na2 W6 61.47(11) 3_776 3_776 ?
W7 Na2 W6 61.88(8) 3_776 3_776 ?
O39 Na3 O37 97.1(4) . . ?
O39 Na3 O38 96.2(4) . . ?
O37 Na3 O38 81.8(5) . . ?
O39 Na3 O36 170.4(4) . . ?
O37 Na3 O36 90.3(4) . . ?
O38 Na3 O36 90.9(4) . . ?
O39 Na3 O22 84.5(3) . 3_776 ?
O37 Na3 O22 172.4(4) . 3_776 ?
O38 Na3 O22 105.5(4) . 3_776 ?
O36 Na3 O22 87.4(3) . 3_776 ?
O39 Na3 O15 84.6(3) . . ?
O37 Na3 O15 89.3(3) . . ?
O38 Na3 O15 171.1(5) . . ?
O36 Na3 O15 89.4(3) . . ?
O22 Na3 O15 83.4(3) 3_776 . ?
O39 Na3 Na4 128.4(3) . . ?
O37 Na3 Na4 88.5(3) . . ?
O38 Na3 Na4 135.3(4) . . ?
O36 Na3 Na4 45.4(3) . . ?
O22 Na3 Na4 84.6(2) 3_776 . ?
O15 Na3 Na4 44.0(2) . . ?
O39 Na3 W7 100.2(3) . 3_776 ?
O37 Na3 W7 160.2(3) . 3_776 ?
O38 Na3 W7 86.8(4) . 3_776 ?
O36 Na3 W7 73.6(2) . 3_776 ?
O22 Na3 W7 23.2(2) 3_776 3_776 ?
O15 Na3 W7 101.8(2) . 3_776 ?
Na4 Na3 W7 88.24(13) . 3_776 ?
O1 Na4 O25 164.5(3) 2_655 3_776 ?
O1 Na4 O15 94.6(3) 2_655 . ?
O25 Na4 O15 92.4(3) 3_776 . ?
O1 Na4 O35 85.2(3) 2_655 . ?
O25 Na4 O35 87.4(3) 3_776 . ?
O15 Na4 O35 178.8(4) . . ?
O1 Na4 O18 103.9(3) 2_655 . ?
O25 Na4 O18 88.5(3) 3_776 . ?
O15 Na4 O18 99.0(3) . . ?
O35 Na4 O18 82.2(3) . . ?
O1 Na4 O36 78.0(3) 2_655 . ?
O25 Na4 O36 88.5(3) 3_776 . ?
O15 Na4 O36 88.1(3) . . ?
O35 Na4 O36 90.7(4) . . ?
O18 Na4 O36 172.4(3) . . ?
O1 Na4 Na3 83.7(2) 2_655 . ?
O25 Na4 Na3 91.8(2) 3_776 . ?
O15 Na4 Na3 44.5(2) . . ?
O35 Na4 Na3 134.3(3) . . ?
O18 Na4 Na3 143.5(3) . . ?
O36 Na4 Na3 43.7(2) . . ?
O1 Na4 Na5 91.7(3) 2_655 . ?
O25 Na4 Na5 90.8(3) 3_776 . ?
O15 Na4 Na5 143.8(3) . . ?
O35 Na4 Na5 37.4(3) . . ?
O18 Na4 Na5 45.1(2) . . ?
O36 Na4 Na5 128.0(3) . . ?
Na3 Na4 Na5 171.2(2) . . ?
O1 Na4 W5 88.3(2) 2_655 . ?
O25 Na4 W5 106.3(2) 3_776 . ?
O15 Na4 W5 81.6(2) . . ?
O35 Na4 W5 99.6(3) . . ?
O18 Na4 W5 24.45(19) . . ?
O36 Na4 W5 162.2(3) . . ?
Na3 Na4 W5 124.16(15) . . ?
Na5 Na4 W5 62.97(18) . . ?
O1 Na4 W4 83.8(2) 2_655 . ?
O25 Na4 W4 107.5(2) 3_776 . ?
O15 Na4 W4 23.48(19) . . ?
O35 Na4 W4 157.5(3) . . ?
O18 Na4 W4 81.5(2) . . ?
O36 Na4 W4 106.1(2) . . ?
Na3 Na4 W4 63.65(11) . . ?
Na5 Na4 W4 123.4(2) . . ?
W5 Na4 W4 60.56(8) . . ?
O35 Na5 O45 167.1(7) . . ?
O35 Na5 O44 93.0(5) . . ?
O45 Na5 O44 89.4(7) . . ?
O35 Na5 O49 86.7(5) . . ?
O45 Na5 O49 89.1(6) . . ?
O44 Na5 O49 171.8(6) . . ?
O35 Na5 O43 90.8(7) . . ?
O45 Na5 O43 102.1(8) . . ?
O44 Na5 O43 82.3(7) . . ?
O49 Na5 O43 105.9(7) . . ?
O35 Na5 O18 83.0(4) . . ?
O45 Na5 O18 84.2(5) . . ?
O44 Na5 O18 93.1(5) . . ?
O49 Na5 O18 78.8(5) . . ?
O43 Na5 O18 172.1(7) . . ?
O35 Na5 Na4 40.9(3) . . ?
O45 Na5 Na4 126.4(5) . . ?
O44 Na5 Na4 90.5(4) . . ?
O49 Na5 Na4 83.9(4) . . ?
O43 Na5 Na4 130.9(7) . . ?
O18 Na5 Na4 42.3(2) . . ?
O35 Na5 Na1 82.1(4) . . ?
O45 Na5 Na1 87.0(5) . . ?
O44 Na5 Na1 133.1(5) . . ?
O49 Na5 Na1 38.8(4) . . ?
O43 Na5 Na1 144.0(7) . . ?
O18 Na5 Na1 40.0(2) . . ?
Na4 Na5 Na1 56.19(18) . . ?
Na6' Na6 Na6' 1.8(19) . 3_776 ?
Na6' Na6 O22 137.0(14) . 3_776 ?
Na6' Na6 O22 135.9(8) 3_776 3_776 ?
Na6' Na6 O34 91.3(13) . . ?
Na6' Na6 O34 92.7(7) 3_776 . ?
O22 Na6 O34 88.9(4) 3_776 . ?
Na6' Na6 O15 138.9(13) . . ?
Na6' Na6 O15 139.9(8) 3_776 . ?
O22 Na6 O15 84.1(4) 3_776 . ?
O34 Na6 O15 89.9(4) . . ?
Na6' Na6 O25 92.0(13) . 3_776 ?
Na6' Na6 O25 90.5(7) 3_776 3_776 ?
O22 Na6 O25 87.2(4) 3_776 3_776 ?
O34 Na6 O25 176.1(5) . 3_776 ?
O15 Na6 O25 89.1(4) . 3_776 ?
Na6' Na6 O31 79.9(13) . . ?
Na6' Na6 O31 81.5(7) 3_776 . ?
O22 Na6 O31 136.4(4) 3_776 . ?
O34 Na6 O31 63.6(3) . . ?
O15 Na6 O31 64.1(3) . . ?
O25 Na6 O31 119.2(4) 3_776 . ?
Na6' Na6 O32 78.4(13) . 3_776 ?
Na6' Na6 O32 76.8(7) 3_776 3_776 ?
O22 Na6 O32 63.4(3) 3_776 3_776 ?
O34 Na6 O32 116.5(4) . 3_776 ?
O15 Na6 O32 136.0(4) . 3_776 ?
O25 Na6 O32 62.1(3) 3_776 3_776 ?
O31 Na6 O32 158.3(4) . 3_776 ?
Na6' Na6 Na1 57.4(13) . 3_776 ?
Na6' Na6 Na1 58.1(7) 3_776 3_776 ?
O22 Na6 Na1 95.1(3) 3_776 3_776 ?
O34 Na6 Na1 45.3(2) . 3_776 ?
O15 Na6 Na1 135.2(4) . 3_776 ?
O25 Na6 Na1 135.7(4) 3_776 3_776 ?
O31 Na6 Na1 88.6(3) . 3_776 ?
O32 Na6 Na1 79.6(3) 3_776 3_776 ?
Na6' Na6 Na6 1.1(13) . 3_776 ?
Na6' Na6 Na6 0.6(7) 3_776 3_776 ?
O22 Na6 Na6 136.3(5) 3_776 3_776 ?
O34 Na6 Na6 92.2(4) . 3_776 ?
O15 Na6 Na6 139.5(5) . 3_776 ?
O25 Na6 Na6 91.0(4) 3_776 3_776 ?
O31 Na6 Na6 80.9(3) . 3_776 ?
O32 Na6 Na6 77.4(3) 3_776 3_776 ?
Na1 Na6 Na6 57.9(2) 3_776 3_776 ?
Na6' Na6 W7 117.7(13) . 3_776 ?
Na6' Na6 W7 116.3(7) 3_776 3_776 ?
O22 Na6 W7 22.9(2) 3_776 3_776 ?
O34 Na6 W7 103.0(3) . 3_776 ?
O15 Na6 W7 102.0(3) . 3_776 ?
O25 Na6 W7 73.5(3) 3_776 3_776 ?
O31 Na6 W7 159.2(3) . 3_776 ?
O32 Na6 W7 40.84(18) 3_776 3_776 ?
Na1 Na6 W7 92.2(2) 3_776 3_776 ?
Na6 Na6 W7 116.8(4) 3_776 3_776 ?
Na6' Na6' Na6 176(4) 3_776 . ?
Na6' Na6' Na6 2(2) 3_776 3_776 ?
Na6 Na6' Na6 178.2(19) . 3_776 ?
Na6' Na6' O34 122(3) 3_776 . ?
Na6 Na6' O34 61.5(11) . . ?
Na6 Na6' O34 120.0(11) 3_776 . ?
Na6' Na6' O25 116(3) 3_776 3_776 ?
Na6 Na6' O25 61.0(11) . 3_776 ?
Na6 Na6' O25 117.5(10) 3_776 3_776 ?
O34 Na6' O25 122.4(9) . 3_776 ?
Na6' Na6' O31 109(3) 3_776 . ?
Na6 Na6' O31 74.4(12) . . ?
Na6 Na6' O31 107.1(10) 3_776 . ?
O34 Na6' O31 59.1(6) . . ?
O25 Na6' O31 106.4(9) 3_776 . ?
Na6' Na6' O32 100(3) 3_776 3_776 ?
Na6 Na6' O32 76.6(12) . 3_776 ?
Na6 Na6' O32 101.9(9) 3_776 3_776 ?
O34 Na6' O32 105.9(8) . 3_776 ?
O25 Na6' O32 58.3(5) 3_776 3_776 ?
O31 Na6' O32 151.0(9) . 3_776 ?
Na6' Na6' Na1 80(3) 3_776 3_776 ?
Na6 Na6' Na1 101.6(14) . 3_776 ?
Na6 Na6' Na1 79.1(8) 3_776 3_776 ?
O34 Na6' Na1 50.6(5) . 3_776 ?
O25 Na6' Na1 143.8(10) 3_776 3_776 ?
O31 Na6' Na1 97.6(8) . 3_776 ?
O32 Na6' Na1 87.9(7) 3_776 3_776 ?
Na6' Na6' Na1 80(3) 3_776 . ?
Na6 Na6' Na1 98.6(14) . . ?
Na6 Na6' Na1 80.7(8) 3_776 . ?
O34 Na6' Na1 145.0(10) . . ?
O25 Na6' Na1 49.2(5) 3_776 . ?
O31 Na6' Na1 88.9(7) . . ?
O32 Na6' Na1 95.6(8) 3_776 . ?
Na1 Na6' Na1 159.8(9) 3_776 . ?
O38 Na7 O6 113.5(4) . 1_565 ?
O38 Na7 O28 101.5(4) . 2_755 ?
O6 Na7 O28 112.1(3) 1_565 2_755 ?
O38 Na7 O23 72.2(4) . 3_776 ?
O6 Na7 O23 80.4(3) 1_565 3_776 ?
O28 Na7 O23 167.5(4) 2_755 3_776 ?
O38 Na7 O41 91.4(4) . . ?
O6 Na7 O41 137.7(5) 1_565 . ?
O28 Na7 O41 94.3(4) 2_755 . ?
O23 Na7 O41 75.3(3) 3_776 . ?
O47 Na8 O20 88.6(9) . 4_675 ?
O47 Na8 O10 167.9(10) . . ?
O20 Na8 O10 95.9(5) 4_675 . ?
O47 Na8 O46 96.8(13) . . ?
O20 Na8 O46 94.4(10) 4_675 . ?
O10 Na8 O46 94.1(11) . . ?
O47 Na8 O48 92.7(10) . . ?
O20 Na8 O48 164.3(8) 4_675 . ?
O10 Na8 O48 86.0(7) . . ?
O46 Na8 O48 69.9(11) . . ?
W1 O1 Na4 140.0(4) . 2_645 ?
W1 O2 W2 123.7(4) . . ?
W1 O2 Ru1 99.0(3) . . ?
W2 O2 Ru1 100.5(3) . . ?
W1 O3 Ru1 100.8(3) . . ?
W1 O3 W6 139.7(4) . . ?
Ru1 O3 W6 118.6(3) . . ?
W1 O4 W5 147.2(4) . . ?
W1 O5 W3 124.9(4) . . ?
W2 O6 Na7 153.5(4) . 1_545 ?
W2 O7 Ru1 101.5(3) . . ?
W2 O7 W7 138.6(4) . . ?
Ru1 O7 W7 118.1(3) . . ?
W2 O8 W8 146.0(4) . . ?
W2 O9 W3 125.3(4) . . ?
W3 O10 Na8 133.8(5) . . ?
W3 O11 W9 143.1(4) . . ?
W3 O12 W4 143.1(4) . . ?
W9 O14 W4 124.3(4) . . ?
W4 O15 Na4 122.8(4) . . ?
W4 O15 Na3 128.2(4) . . ?
Na4 O15 Na3 91.5(3) . . ?
W4 O15 Na6 120.8(4) . . ?
Na4 O15 Na6 88.5(3) . . ?
Na3 O15 Na6 94.8(3) . . ?
W5 O16 W4 157.9(4) . . ?
W5 O18 Na1 125.2(4) . . ?
W5 O18 Na4 120.3(4) . . ?
Na1 O18 Na4 91.0(3) . . ?
W5 O18 Na5 122.1(4) . . ?
Na1 O18 Na5 97.2(4) . . ?
Na4 O18 Na5 92.6(4) . . ?
W6 O19 W5 123.8(4) . . ?
W6 O20 Na8 146.5(5) . 4_576 ?
W6 O21 Na1 126.2(4) . . ?
W6 O21 Na2 115.4(4) . 3_776 ?
Na1 O21 Na2 94.8(3) . 3_776 ?
W7 O22 Na6 125.2(5) . 3_776 ?
W7 O22 Na3 123.4(4) . 3_776 ?
Na6 O22 Na3 97.6(4) 3_776 3_776 ?
W7 O22 Na2 116.6(4) . 3_776 ?
Na6 O22 Na2 91.5(4) 3_776 3_776 ?
Na3 O22 Na2 94.4(3) 3_776 3_776 ?
W7 O23 Na7 142.9(4) . 3_776 ?
W7 O24 W8 123.7(4) . . ?
W8 O25 Na4 128.5(4) . 3_776 ?
W8 O25 Na1 122.6(4) . 3_776 ?
Na4 O25 Na1 92.7(3) 3_776 3_776 ?
W8 O25 Na6 123.2(4) . 3_776 ?
Na4 O25 Na6 89.6(3) 3_776 3_776 ?
Na1 O25 Na6 89.5(4) 3_776 3_776 ?
W8 O25 Na6' 118.3(6) . 3_776 ?
Na4 O25 Na6' 108.2(6) 3_776 3_776 ?
Na1 O25 Na6' 69.7(6) 3_776 3_776 ?
Na6 O25 Na6' 27.1(5) 3_776 3_776 ?
W9 O27 W8 160.2(4) . . ?
W9 O28 Na7 145.7(4) . 2_745 ?
W7 O29 W6 159.3(5) . . ?
P1 O30 W3 124.9(4) . . ?
P1 O30 W1 124.2(4) . . ?
W3 O30 W1 90.8(2) . . ?
P1 O30 W2 123.8(4) . . ?
W3 O30 W2 90.7(2) . . ?
W1 O30 W2 92.5(2) . . ?
P1 O31 W9 127.9(4) . . ?
P1 O31 W4 128.3(4) . . ?
W9 O31 W4 91.8(2) . . ?
P1 O31 Na6 119.3(4) . . ?
W9 O31 Na6 89.1(3) . . ?
W4 O31 Na6 88.4(3) . . ?
P1 O31 Na6' 96.9(6) . . ?
W9 O31 Na6' 94.7(6) . . ?
W4 O31 Na6' 113.2(5) . . ?
Na6 O31 Na6' 25.6(5) . . ?
P1 O32 W8 129.4(4) . . ?
P1 O32 W7 129.5(4) . . ?
W8 O32 W7 89.3(2) . . ?
P1 O32 Na6 121.0(4) . 3_776 ?
W8 O32 Na6 87.9(3) . 3_776 ?
W7 O32 Na6 85.9(3) . 3_776 ?
P1 O32 Na6' 98.7(6) . 3_776 ?
W8 O32 Na6' 94.8(6) . 3_776 ?
W7 O32 Na6' 110.0(5) . 3_776 ?
Na6 O32 Na6' 25.1(5) 3_776 3_776 ?
P1 O33 W6 128.8(4) . . ?
P1 O33 W5 129.4(4) . . ?
W6 O33 W5 90.0(2) . . ?
P1 O33 Na1 120.1(4) . . ?
W6 O33 Na1 87.0(2) . . ?
W5 O33 Na1 88.5(2) . . ?
W9 O34 Na2 130.9(4) . . ?
W9 O34 Na6 119.8(4) . . ?
Na2 O34 Na6 90.6(4) . . ?
W9 O34 Na1 121.1(4) . 3_776 ?
Na2 O34 Na1 94.0(3) . 3_776 ?
Na6 O34 Na1 90.0(3) . 3_776 ?
W9 O34 Na6' 115.2(6) . . ?
Na2 O34 Na6' 108.6(6) . . ?
Na6 O34 Na6' 27.2(5) . . ?
Na1 O34 Na6' 69.1(6) 3_776 . ?
Na5 O35 Na4 101.7(5) . . ?
Na3 O36 Na4 90.9(3) . . ?
Na3 O38 Na7 122.1(6) . . ?
Na3 O39 Na2 98.0(4) . . ?
Na2 O41 Na7 131.1(5) . . ?
Na5 O49 Na1 102.8(6) . . ?
O33 P1 O32 110.3(4) . . ?
O33 P1 O31 109.7(4) . . ?
O32 P1 O31 111.2(4) . . ?
O33 P1 O30 109.0(4) . . ?
O32 P1 O30 109.2(4) . . ?
O31 P1 O30 107.4(4) . . ?
O2 Ru1 O3 73.4(3) . . ?
O2 Ru1 C4 131.2(5) . . ?
O3 Ru1 C4 91.4(4) . . ?
O2 Ru1 C6 95.0(4) . . ?
O3 Ru1 C6 143.2(4) . . ?
C4 Ru1 C6 69.9(5) . . ?
O2 Ru1 O7 72.9(3) . . ?
O3 Ru1 O7 86.4(3) . . ?
C4 Ru1 O7 153.8(5) . . ?
C6 Ru1 O7 124.2(4) . . ?
O2 Ru1 C2 151.5(4) . . ?
O3 Ru1 C2 133.5(4) . . ?
C4 Ru1 C2 66.5(5) . . ?
C6 Ru1 C2 68.7(5) . . ?
O7 Ru1 C2 96.6(4) . . ?
O2 Ru1 C5 101.3(4) . . ?
O3 Ru1 C5 106.4(4) . . ?
C4 Ru1 C5 38.2(5) . . ?
C6 Ru1 C5 40.4(5) . . ?
O7 Ru1 C5 164.1(4) . . ?
C2 Ru1 C5 81.5(5) . . ?
O2 Ru1 C1 115.0(4) . . ?
O3 Ru1 C1 171.1(4) . . ?
C4 Ru1 C1 80.8(4) . . ?
C6 Ru1 C1 36.9(5) . . ?
O7 Ru1 C1 98.8(4) . . ?
C2 Ru1 C1 39.1(5) . . ?
C5 Ru1 C1 69.7(5) . . ?
O2 Ru1 C3 167.0(4) . . ?
O3 Ru1 C3 102.0(4) . . ?
C4 Ru1 C3 35.9(5) . . ?
C6 Ru1 C3 81.5(5) . . ?
O7 Ru1 C3 119.4(4) . . ?
C2 Ru1 C3 37.5(5) . . ?
C5 Ru1 C3 68.0(5) . . ?
C1 Ru1 C3 69.2(5) . . ?
O1 W1 O4 103.2(3) . . ?
O1 W1 O5 102.1(3) . . ?
O4 W1 O5 94.4(3) . . ?
O1 W1 O3 102.9(3) . . ?
O4 W1 O3 90.6(3) . . ?
O5 W1 O3 152.6(3) . . ?
O1 W1 O2 98.0(3) . . ?
O4 W1 O2 158.3(3) . . ?
O5 W1 O2 85.5(3) . . ?
O3 W1 O2 80.1(3) . . ?
O1 W1 O30 168.6(3) . . ?
O4 W1 O30 87.3(3) . . ?
O5 W1 O30 72.3(3) . . ?
O3 W1 O30 81.1(3) . . ?
O2 W1 O30 72.0(2) . . ?
O6 W2 O8 103.6(3) . . ?
O6 W2 O9 100.4(3) . . ?
O8 W2 O9 93.7(3) . . ?
O6 W2 O7 104.0(3) . . ?
O8 W2 O7 91.6(3) . . ?
O9 W2 O7 153.1(3) . . ?
O6 W2 O2 99.2(3) . . ?
O8 W2 O2 157.0(3) . . ?
O9 W2 O2 85.3(3) . . ?
O7 W2 O2 79.7(3) . . ?
O6 W2 O30 168.1(3) . . ?
O8 W2 O30 86.3(3) . . ?
O9 W2 O30 72.0(3) . . ?
O7 W2 O30 82.0(3) . . ?
O2 W2 O30 71.5(3) . . ?
O10 W3 O12 104.1(3) . . ?
O10 W3 O11 103.8(4) . . ?
O12 W3 O11 92.3(3) . . ?
O10 W3 O5 98.6(3) . . ?
O12 W3 O5 88.5(3) . . ?
O11 W3 O5 156.6(3) . . ?
O10 W3 O9 97.9(3) . . ?
O12 W3 O9 156.8(3) . . ?
O11 W3 O9 89.4(3) . . ?
O5 W3 O9 81.0(3) . . ?
O10 W3 O30 166.5(3) . . ?
O12 W3 O30 85.4(3) . . ?
O11 W3 O30 85.1(3) . . ?
O5 W3 O30 71.7(3) . . ?
O9 W3 O30 71.7(3) . . ?
O13 W4 O15 102.4(4) . . ?
O13 W4 O16 101.4(3) . . ?
O15 W4 O16 94.6(3) . . ?
O13 W4 O14 99.1(3) . . ?
O15 W4 O14 95.8(3) . . ?
O16 W4 O14 154.5(3) . . ?
O13 W4 O12 93.8(3) . . ?
O15 W4 O12 163.7(3) . . ?
O16 W4 O12 81.2(3) . . ?
O14 W4 O12 82.4(3) . . ?
O13 W4 O31 168.2(3) . . ?
O15 W4 O31 85.6(3) . . ?
O16 W4 O31 86.4(3) . . ?
O14 W4 O31 71.2(3) . . ?
O12 W4 O31 78.5(2) . . ?
O13 W4 Na4 99.4(3) . . ?
O15 W4 Na4 33.7(3) . . ?
O16 W4 Na4 62.0(3) . . ?
O14 W4 Na4 129.0(2) . . ?
O12 W4 Na4 142.6(2) . . ?
O31 W4 Na4 92.13(17) . . ?
O17 W5 O18 103.9(4) . . ?
O17 W5 O16 101.0(3) . . ?
O18 W5 O16 95.4(4) . . ?
O17 W5 O19 98.9(3) . . ?
O18 W5 O19 95.2(4) . . ?
O16 W5 O19 154.4(3) . . ?
O17 W5 O4 94.8(3) . . ?
O18 W5 O4 161.2(3) . . ?
O16 W5 O4 82.7(3) . . ?
O19 W5 O4 79.8(3) . . ?
O17 W5 O33 170.0(3) . . ?
O18 W5 O33 82.7(3) . . ?
O16 W5 O33 85.6(3) . . ?
O19 W5 O33 72.7(3) . . ?
O4 W5 O33 78.5(3) . . ?
O17 W5 Na4 97.7(3) . . ?
O18 W5 Na4 35.2(3) . . ?
O16 W5 Na4 62.3(3) . . ?
O19 W5 Na4 130.3(2) . . ?
O4 W5 Na4 144.4(2) . . ?
O33 W5 Na4 92.02(18) . . ?
O20 W6 O21 103.6(4) . . ?
O20 W6 O29 101.0(3) . . ?
O21 W6 O29 94.0(3) . . ?
O20 W6 O19 97.8(3) . . ?
O21 W6 O19 95.5(3) . . ?
O29 W6 O19 156.3(3) . . ?
O20 W6 O3 97.0(3) . . ?
O21 W6 O3 159.3(3) . . ?
O29 W6 O3 79.8(3) . . ?
O19 W6 O3 83.7(3) . . ?
O20 W6 O33 169.5(3) . . ?
O21 W6 O33 83.2(3) . . ?
O29 W6 O33 86.4(3) . . ?
O19 W6 O33 73.3(3) . . ?
O3 W6 O33 76.8(3) . . ?
O20 W6 Na2 95.0(3) . 3_776 ?
O21 W6 Na2 38.7(3) . 3_776 ?
O29 W6 Na2 58.2(2) . 3_776 ?
O19 W6 Na2 134.3(2) . 3_776 ?
O3 W6 Na2 137.8(2) . 3_776 ?
O33 W6 Na2 95.26(19) . 3_776 ?
O20 W6 Na1 132.8(3) . . ?
O21 W6 Na1 31.3(3) . . ?
O29 W6 Na1 96.6(3) . . ?
O19 W6 Na1 80.8(2) . . ?
O3 W6 Na1 129.3(2) . . ?
O33 W6 Na1 52.50(19) . . ?
Na2 W6 Na1 58.93(11) 3_776 . ?
O23 W7 O22 103.1(4) . . ?
O23 W7 O29 100.8(3) . . ?
O22 W7 O29 93.9(3) . . ?
O23 W7 O24 99.2(3) . . ?
O22 W7 O24 95.9(3) . . ?
O29 W7 O24 155.1(3) . . ?
O23 W7 O7 95.0(3) . . ?
O22 W7 O7 161.8(3) . . ?
O29 W7 O7 80.4(3) . . ?
O24 W7 O7 83.2(3) . . ?
O23 W7 O32 169.7(3) . . ?
O22 W7 O32 84.7(3) . . ?
O29 W7 O32 85.1(3) . . ?
O24 W7 O32 73.1(3) . . ?
O7 W7 O32 77.6(2) . . ?
O23 W7 Na2 96.0(3) . 3_776 ?
O22 W7 Na2 37.6(3) . 3_776 ?
O29 W7 Na2 58.6(2) . 3_776 ?
O24 W7 Na2 133.4(2) . 3_776 ?
O7 W7 Na2 138.91(19) . 3_776 ?
O32 W7 Na2 94.32(18) . 3_776 ?
O23 W7 Na6 133.4(3) . 3_776 ?
O22 W7 Na6 31.9(3) . 3_776 ?
O29 W7 Na6 95.2(3) . 3_776 ?
O24 W7 Na6 81.5(3) . 3_776 ?
O7 W7 Na6 130.8(2) . 3_776 ?
O32 W7 Na6 53.3(2) . 3_776 ?
Na2 W7 Na6 56.89(16) 3_776 3_776 ?
O23 W7 Na3 74.9(3) . 3_776 ?
O22 W7 Na3 33.3(3) . 3_776 ?
O29 W7 Na3 116.4(2) . 3_776 ?
O24 W7 Na3 83.1(2) . 3_776 ?
O7 W7 Na3 161.42(19) . 3_776 ?
O32 W7 Na3 110.12(18) . 3_776 ?
Na2 W7 Na3 58.92(10) 3_776 3_776 ?
Na6 W7 Na3 58.87(15) 3_776 3_776 ?
O26 W8 O25 102.6(4) . . ?
O26 W8 O27 100.8(4) . . ?
O25 W8 O27 95.0(3) . . ?
O26 W8 O24 99.9(4) . . ?
O25 W8 O24 97.6(3) . . ?
O27 W8 O24 152.8(3) . . ?
O26 W8 O8 94.0(3) . . ?
O25 W8 O8 163.4(3) . . ?
O27 W8 O8 81.6(3) . . ?
O24 W8 O8 79.5(3) . . ?
O26 W8 O32 170.6(3) . . ?
O25 W8 O32 85.0(3) . . ?
O27 W8 O32 83.7(3) . . ?
O24 W8 O32 73.5(3) . . ?
O8 W8 O32 78.5(2) . . ?
O26 W8 Na1 97.7(3) . 3_776 ?
O25 W8 Na1 33.9(3) . 3_776 ?
O27 W8 Na1 62.7(2) . 3_776 ?
O24 W8 Na1 131.1(2) . 3_776 ?
O8 W8 Na1 143.9(2) . 3_776 ?
O32 W8 Na1 91.63(18) . 3_776 ?
O28 W9 O34 101.4(4) . . ?
O28 W9 O27 100.8(3) . . ?
O34 W9 O27 95.7(3) . . ?
O28 W9 O14 98.9(3) . . ?
O34 W9 O14 96.0(3) . . ?
O27 W9 O14 154.6(3) . . ?
O28 W9 O11 93.8(3) . . ?
O34 W9 O11 164.8(3) . . ?
O27 W9 O11 81.5(3) . . ?
O14 W9 O11 81.3(3) . . ?
O28 W9 O31 169.3(3) . . ?
O34 W9 O31 86.2(3) . . ?
O27 W9 O31 85.8(3) . . ?
O14 W9 O31 72.6(3) . . ?
O11 W9 O31 78.7(2) . . ?
C6 C1 C2 119.1(11) . . ?
C6 C1 Ru1 70.6(7) . . ?
C2 C1 Ru1 70.0(6) . . ?
C6 C1 H1 120.1 . . ?
C2 C1 H1 120.7 . . ?
Ru1 C1 H1 130.1 . . ?
C3 C2 C1 120.5(11) . . ?
C3 C2 Ru1 71.7(7) . . ?
C1 C2 Ru1 70.9(7) . . ?
C3 C2 H2 119.8 . . ?
C1 C2 H2 119.7 . . ?
Ru1 C2 H2 131.6 . . ?
C4 C3 C2 119.9(13) . . ?
C4 C3 Ru1 70.7(8) . . ?
C2 C3 Ru1 70.7(7) . . ?
C4 C3 H3 120.4 . . ?
C2 C3 H3 119.7 . . ?
Ru1 C3 H3 131.6 . . ?
C3 C4 C5 124.5(12) . . ?
C3 C4 Ru1 73.4(7) . . ?
C5 C4 Ru1 71.9(7) . . ?
C3 C4 H4 118.4 . . ?
C5 C4 H4 117.1 . . ?
Ru1 C4 H4 128.8 . . ?
C4 C5 C6 115.8(12) . . ?
C4 C5 Ru1 69.9(7) . . ?
C6 C5 Ru1 69.2(7) . . ?
C4 C5 H5 123.6 . . ?
C6 C5 H5 120.6 . . ?
Ru1 C5 H5 131.1 . . ?
C1 C6 C5 120.2(12) . . ?
C1 C6 Ru1 72.5(8) . . ?
C5 C6 Ru1 70.4(7) . . ?
C1 C6 H6 119.6 . . ?
C5 C6 H6 120.2 . . ?
Ru1 C6 H6 130.8 . . ?

loop_
_geom_bond_atom_site_label_1
_geom_bond_atom_site_label_2
_geom_bond_distance
_geom_bond_site_symmetry_2
_geom_bond_publ_flag
Na1 O21 2.378(9) . ?
Na1 O49 2.427(14) . ?
Na1 O18 2.448(9) . ?
Na1 O25 2.451(9) 3_776 ?
Na1 O34 2.510(9) 3_776 ?
Na1 O33 2.935(9) . ?
Na1 Na6' 3.04(3) 3_776 ?
Na1 Na6' 3.04(3) . ?
Na1 Na6 3.530(10) 3_776 ?
Na1 Na2 3.602(7) 3_776 ?
Na1 W6 3.695(5) . ?
Na1 W8 3.701(5) 3_776 ?
Na2 O41 2.343(12) . ?
Na2 O40 2.412(12) . ?
Na2 O34 2.412(9) . ?
Na2 O39 2.426(11) . ?
Na2 O22 2.466(9) 3_776 ?
Na2 O21 2.512(9) 3_776 ?
Na2 Na1 3.602(7) 3_776 ?
Na2 W7 3.610(5) 3_776 ?
Na2 W6 3.627(5) 3_776 ?
Na3 O39 2.346(10) . ?
Na3 O37 2.405(11) . ?
Na3 O38 2.406(13) . ?
Na3 O36 2.422(10) . ?
Na3 O22 2.446(9) 3_776 ?
Na3 O15 2.460(9) . ?
Na3 Na4 3.508(7) . ?
Na3 W7 3.714(5) 3_776 ?
Na4 O1 2.352(9) 2_655 ?
Na4 O25 2.388(9) 3_776 ?
Na4 O15 2.438(9) . ?
Na4 O35 2.444(11) . ?
Na4 O18 2.461(9) . ?
Na4 O36 2.499(11) . ?
Na4 Na5 3.653(11) . ?
Na4 W5 3.681(5) . ?
Na4 W4 3.692(5) . ?
Na5 O35 2.265(15) . ?
Na5 O45 2.34(2) . ?
Na5 O44 2.388(18) . ?
Na5 O49 2.406(16) . ?
Na5 O43 2.43(2) . ?
Na5 O18 2.588(13) . ?
Na6 Na6' 1.29(2) . ?
Na6 Na6' 2.36(3) 3_776 ?
Na6 O22 2.389(12) 3_776 ?
Na6 O34 2.483(12) . ?
Na6 O15 2.483(11) . ?
Na6 O25 2.483(12) 3_776 ?
Na6 O31 2.879(12) . ?
Na6 O32 2.965(11) 3_776 ?
Na6 Na1 3.530(10) 3_776 ?
Na6 Na6 3.650(17) 3_776 ?
Na6 W7 3.691(9) 3_776 ?
Na6' Na6' 1.07(5) 3_776 ?
Na6' Na6 2.36(3) 3_776 ?
Na6' O34 2.82(3) . ?
Na6' O25 2.84(3) 3_776 ?
Na6' O31 2.94(3) . ?
Na6' O32 2.99(3) 3_776 ?
Na6' Na1 3.04(3) 3_776 ?
Na7 O38 2.656(15) . ?
Na7 O6 2.741(10) 1_565 ?
Na7 O28 2.753(11) 2_755 ?
Na7 O23 2.801(10) 3_776 ?
Na7 O41 2.872(14) . ?
Na8 O47 2.26(3) . ?
Na8 O20 2.475(15) 4_675 ?
Na8 O10 2.487(16) . ?
Na8 O46 2.58(4) . ?
Na8 O48 2.62(3) . ?
O1 W1 1.705(7) . ?
O1 Na4 2.352(9) 2_645 ?
O2 W1 2.007(7) . ?
O2 W2 2.012(7) . ?
O2 Ru1 2.104(7) . ?
O3 W1 1.923(7) . ?
O3 Ru1 2.130(7) . ?
O3 W6 2.165(7) . ?
O4 W1 1.801(7) . ?
O4 W5 2.099(7) . ?
O5 W1 1.887(7) . ?
O5 W3 2.000(7) . ?
O6 W2 1.716(7) . ?
O6 Na7 2.741(10) 1_545 ?
O7 W2 1.934(7) . ?
O7 Ru1 2.151(7) . ?
O7 W7 2.165(7) . ?
O8 W2 1.801(7) . ?
O8 W8 2.124(7) . ?
O9 W2 1.885(7) . ?
O9 W3 2.006(7) . ?
O10 W3 1.732(7) . ?
O11 W3 1.829(7) . ?
O11 W9 2.106(7) . ?
O12 W3 1.821(7) . ?
O12 W4 2.096(7) . ?
O13 W4 1.725(8) . ?
O14 W9 1.924(7) . ?
O14 W4 1.941(7) . ?
O15 W4 1.750(8) . ?
O16 W5 1.887(8) . ?
O16 W4 1.901(7) . ?
O17 W5 1.745(7) . ?
O18 W5 1.765(8) . ?
O19 W6 1.925(7) . ?
O19 W5 1.937(7) . ?
O20 W6 1.740(7) . ?
O20 Na8 2.475(15) 4_576 ?
O21 W6 1.753(8) . ?
O21 Na2 2.512(9) 3_776 ?
O22 W7 1.755(8) . ?
O22 Na6 2.389(12) 3_776 ?
O22 Na3 2.446(9) 3_776 ?
O22 Na2 2.466(9) 3_776 ?
O23 W7 1.725(7) . ?
O23 Na7 2.801(10) 3_776 ?
O24 W7 1.909(7) . ?
O24 W8 1.927(7) . ?
O25 W8 1.751(8) . ?
O25 Na4 2.388(9) 3_776 ?
O25 Na1 2.451(9) 3_776 ?
O25 Na6 2.483(12) 3_776 ?
O25 Na6' 2.84(3) 3_776 ?
O26 W8 1.715(7) . ?
O27 W9 1.893(7) . ?
O27 W8 1.897(7) . ?
O28 W9 1.728(8) . ?
O28 Na7 2.753(11) 2_745 ?
O29 W7 1.883(7) . ?
O29 W6 1.899(7) . ?
O30 P1 1.561(7) . ?
O30 W3 2.396(7) . ?
O30 W1 2.444(6) . ?
O30 W2 2.462(7) . ?
O31 P1 1.553(7) . ?
O31 W9 2.354(7) . ?
O31 W4 2.404(7) . ?
O32 P1 1.535(7) . ?
O32 W8 2.392(6) . ?
O32 W7 2.420(7) . ?
O32 Na6 2.965(11) 3_776 ?
O32 Na6' 2.99(3) 3_776 ?
O33 P1 1.534(7) . ?
O33 W6 2.402(7) . ?
O33 W5 2.417(6) . ?
O34 W9 1.763(8) . ?
O34 Na1 2.510(9) 3_776 ?
Ru1 C4 2.140(12) . ?
Ru1 C6 2.150(14) . ?
Ru1 C2 2.160(12) . ?
Ru1 C5 2.166(12) . ?
Ru1 C1 2.173(11) . ?
Ru1 C3 2.173(13) . ?
W6 Na2 3.627(5) 3_776 ?
W7 Na2 3.610(5) 3_776 ?
W7 Na6 3.691(9) 3_776 ?
W7 Na3 3.714(5) 3_776 ?
W8 Na1 3.701(5) 3_776 ?
C1 C6 1.369(19) . ?
C1 C2 1.450(18) . ?
C1 H1 0.9300 . ?
C2 C3 1.394(18) . ?
C2 H2 0.9300 . ?
C3 C4 1.33(2) . ?
C3 H3 0.9300 . ?
C4 C5 1.41(2) . ?
C4 H4 0.9300 . ?
C5 C6 1.49(2) . ?
C5 H5 0.9300 . ?
C6 H6 0.9300 . ?
